data_2223021
loop_
_publ_author_name
'B\"uy\"ukg\"ung\"or, Orhan'
'Yavuz, Serkan'
'Odaba\,so\(glu, Mustafa'
'\"Ozkan, Hamdi'
'Pamir, \"Ozg\"ur'
'Y\?ild\?ir\?ir, Y\?ilmaz'

_publ_section_title
;
 Dimethyl
 <i>trans</i>-3-(4-bromophenyl)-2-methylisoxazolidine-4,5-dicarboxylate
;
_journal_coeditor_code CI2876
_journal_issue 9
_journal_name_full 'Acta Crystallographica Section E'
_journal_page_first o2207
_journal_paper_doi 10.1107/S1600536809032462
_journal_volume 65
_journal_year 2009
_chemical_formula_iupac 'C14 H16 Br N O5'
_chemical_formula_moiety 'C14 H16 Br N O5'
_chemical_formula_sum 'C14 H16 Br N O5'
_chemical_formula_weight 358.19
_chemical_name_systematic
;
(3<i>R</i>,4<i>S</i>,5<i>R</i>)-Dimethyl
<i>trans</i>-3-(4-bromophenyl)-2-methylisoxazolidine-4,5-dicarboxylate
;
_space_group_IT_number 14
_symmetry_cell_setting monoclinic
_symmetry_space_group_name_Hall '-P 2ybc'
_symmetry_space_group_name_H-M 'P 1 21/c 1'
_atom_sites_solution_hydrogens geom
_atom_sites_solution_primary direct
_atom_sites_solution_secondary difmap
_audit_creation_method SHELXL-97
_cell_angle_alpha 90.00
_cell_angle_beta 101.622(3)
_cell_angle_gamma 90.00
_cell_formula_units_Z 4
_cell_length_a 10.9020(4)
_cell_length_b 8.1780(3)
_cell_length_c 17.8127(8)
_cell_measurement_reflns_used 15678
_cell_measurement_temperature 296
_cell_measurement_theta_max 28.04
_cell_measurement_theta_min 1.91
_cell_volume 1555.56(11)
_computing_cell_refinement 'X-AREA (Stoe & Cie, 2002)'
_computing_data_collection 'X-AREA (Stoe & Cie, 2002)'
_computing_data_reduction 'X-RED32 (Stoe & Cie, 2002)'
_computing_molecular_graphics 'ORTEP-3 for Windows (Farrugia, 1997)'
_computing_publication_material 'WinGX (Farrugia, 1999)'
_computing_structure_refinement 'SHELXL97 (Sheldrick, 2008)'
_computing_structure_solution 'SHELXS97 (Sheldrick, 2008)'
_diffrn_ambient_temperature 296
_diffrn_detector_area_resol_mean 6.67
_diffrn_measured_fraction_theta_full 1.000
_diffrn_measured_fraction_theta_max 1.000
_diffrn_measurement_device_type 'Stoe IPDS II'
_diffrn_measurement_method '\w-scan rotation method'
_diffrn_radiation_monochromator 'plane graphite'
_diffrn_radiation_type MoK\a
_diffrn_radiation_wavelength 0.71073
_diffrn_reflns_av_R_equivalents 0.0427
_diffrn_reflns_av_sigmaI/netI 0.0288
_diffrn_reflns_limit_h_max 13
_diffrn_reflns_limit_h_min -13
_diffrn_reflns_limit_k_max 10
_diffrn_reflns_limit_k_min -10
_diffrn_reflns_limit_l_max 22
_diffrn_reflns_limit_l_min -22
_diffrn_reflns_number 15678
_diffrn_reflns_theta_full 26.49
_diffrn_reflns_theta_max 26.49
_diffrn_reflns_theta_min 1.91
_diffrn_standards_decay_% 4.7
_diffrn_standards_number 0
_exptl_absorpt_coefficient_mu 2.67
_exptl_absorpt_correction_T_max 0.4799
_exptl_absorpt_correction_T_min 0.3265
_exptl_absorpt_correction_type integration
_exptl_absorpt_process_details '(X-RED32; Stoe & Cie, 2002)'
_exptl_crystal_colour colourless
_exptl_crystal_density_diffrn 1.529
_exptl_crystal_density_method 'not measured'
_exptl_crystal_description Block
_exptl_crystal_F_000 728
_exptl_crystal_size_max 0.71
_exptl_crystal_size_mid 0.60
_exptl_crystal_size_min 0.45
_refine_diff_density_max 0.490
_refine_diff_density_min -0.932
_refine_ls_extinction_method none
_refine_ls_goodness_of_fit_ref 1.115
_refine_ls_hydrogen_treatment constr
_refine_ls_matrix_type full
_refine_ls_number_parameters 193
_refine_ls_number_reflns 3232
_refine_ls_number_restraints 0
_refine_ls_restrained_S_all 1.115
_refine_ls_R_factor_all 0.0554
_refine_ls_R_factor_gt 0.0438
_refine_ls_shift/su_max 0.001
_refine_ls_shift/su_mean 0.000
_refine_ls_structure_factor_coef Fsqd
_refine_ls_weighting_details 'calc w=1/[\s^2^(Fo^2^)+(0.0399P)^2^+1.0321P] where P=(Fo^2^+2Fc^2^)/3'
_refine_ls_weighting_scheme calc
_refine_ls_wR_factor_gt 0.0961
_refine_ls_wR_factor_ref 0.1011
_reflns_number_gt 2696
_reflns_number_total 3232
_reflns_threshold_expression I>2\s(I)
_cod_data_source_file ci2876.cif
_cod_data_source_block I
_cod_depositor_comments
;
The following automatic conversions were performed:
'_symmetry_cell_setting' value 'Monoclinic' changed to 'monoclinic'
according to '/home/saulius/struct/CIF-dictionaries/cif_core.dic'
dictionary named 'cif_core.dic' version 2.4.1 from 2010-06-29.

Automatic conversion script
Id: cif_fix_enum 1527 2010-12-29 10:47:43Z saulius 

The following automatic conversions were performed:

'_symmetry_cell_setting' value 'Monoclinic' changed to 'monoclinic'
according to /home/saulius/struct/CIF-dictionaries/cif_core.dic
dictionary named 'cif_core.dic' version 2.4.1 from 2010-06-29.

Automatic conversion script
Id: cif_fix_values 1715 2011-07-08 13:25:40Z adriana 
;
_cod_original_sg_symbol_H-M 'P 21/c'
_cod_database_code 2223021
_cod_database_fobs_code 2223021

loop_
_symmetry_equiv_pos_as_xyz
'x, y, z'
'-x, y+1/2, -z+1/2'
'-x, -y, -z'
'x, -y-1/2, z-1/2'

loop_
_atom_site_type_symbol
_atom_site_label
_atom_site_fract_x
_atom_site_fract_y
_atom_site_fract_z
_atom_site_U_iso_or_equiv
_atom_site_adp_type
_atom_site_calc_flag
_atom_site_refinement_flags
_atom_site_occupancy
_atom_site_disorder_assembly
_atom_site_disorder_group
C C2 0.4201(3) 0.5503(4) 0.18030(16) 0.0460(7) Uani d . 1 . .
H H2 0.4149 0.4978 0.2259 0.055 Uiso calc R 1 . .
C C8 0.1314(2) 0.4572(3) 0.16330(15) 0.0371(5) Uani d . 1 . .
H H8 0.1754 0.5207 0.2072 0.044 Uiso calc R 1 . .
C C5 0.4354(3) 0.7096(5) 0.04589(18) 0.0617(9) Uani d . 1 . .
H H5 0.4399 0.7642 0.0007 0.074 Uiso calc R 1 . .
C C12 0.0010(4) 0.8290(4) 0.0637(3) 0.0793(12) Uani d . 1 . .
H H12C 0.0311 0.9380 0.0761 0.095 Uiso calc R 1 . .
H H12B -0.0850 0.8216 0.0685 0.095 Uiso calc R 1 . .
H H12A 0.0074 0.8037 0.0120 0.095 Uiso calc R 1 . .
C C11 0.0347(3) 0.5632(3) 0.11402(16) 0.0403(6) Uani d . 1 . .
O O3 0.0753(2) 0.7144(3) 0.11549(15) 0.0625(6) Uani d . 1 . .
C C10 0.3202(3) 0.1297(5) 0.1037(2) 0.0643(9) Uani d . 1 . .
H H10C 0.3990 0.1723 0.0965 0.077 Uiso calc R 1 . .
H H10B 0.2642 0.1192 0.0549 0.077 Uiso calc R 1 . .
H H10A 0.3329 0.0243 0.1278 0.077 Uiso calc R 1 . .
C C4 0.5204(3) 0.7411(4) 0.11187(18) 0.0473(7) Uani d . 1 . .
C C6 0.3420(3) 0.5947(5) 0.04732(18) 0.0575(8) Uani d . 1 . .
H H6 0.2844 0.5715 0.0025 0.069 Uiso calc R 1 . .
N N1 0.2659(2) 0.2410(3) 0.15238(14) 0.0448(5) Uani d . 1 . .
O O1 0.14367(19) 0.1690(2) 0.15537(13) 0.0506(5) Uani d . 1 . .
O O2 -0.0615(2) 0.5161(3) 0.07465(15) 0.0670(7) Uani d . 1 . .
C C13 -0.0534(3) 0.2653(4) 0.17647(19) 0.0497(7) Uani d . 1 . .
C C14 -0.2378(3) 0.3749(6) 0.2055(3) 0.0783(12) Uani d . 1 . .
H H14C -0.2637 0.4566 0.2378 0.094 Uiso calc R 1 . .
H H14B -0.2667 0.2696 0.2183 0.094 Uiso calc R 1 . .
H H14A -0.2728 0.3994 0.1529 0.094 Uiso calc R 1 . .
O O4 -0.1095(2) 0.1619(3) 0.1377(2) 0.0846(9) Uani d . 1 . .
O O5 -0.1029(2) 0.3738(3) 0.21707(14) 0.0628(6) Uani d . 1 . .
Br Br1 0.64870(3) 0.89981(5) 0.11195(2) 0.06568(15) Uani d . 1 . .
C C3 0.5147(3) 0.6630(4) 0.17970(17) 0.0462(7) Uani d . 1 . .
H H3 0.5732 0.6857 0.2242 0.055 Uiso calc R 1 . .
C C7 0.2260(2) 0.3988(3) 0.11494(15) 0.0385(6) Uani d . 1 . .
H H7 0.1817 0.3788 0.0622 0.046 Uiso calc R 1 . .
C C9 0.0865(3) 0.2939(4) 0.19170(16) 0.0432(6) Uani d . 1 . .
H H9 0.1185 0.2863 0.2471 0.052 Uiso calc R 1 . .
C C1 0.3332(2) 0.5142(4) 0.11427(15) 0.0400(6) Uani d . 1 . .

loop_
_atom_site_aniso_label
_atom_site_aniso_U_11
_atom_site_aniso_U_22
_atom_site_aniso_U_33
_atom_site_aniso_U_12
_atom_site_aniso_U_13
_atom_site_aniso_U_23
C2 0.0426(14) 0.0554(18) 0.0379(14) -0.0027(13) 0.0028(12) 0.0067(13)
C8 0.0342(12) 0.0394(14) 0.0357(13) -0.0002(11) 0.0024(11) -0.0037(11)
C5 0.0592(19) 0.082(3) 0.0438(17) -0.0175(18) 0.0108(15) 0.0108(17)
C12 0.089(3) 0.0383(18) 0.097(3) 0.0084(18) -0.013(2) 0.005(2)
C11 0.0381(13) 0.0392(15) 0.0430(14) 0.0014(11) 0.0070(12) -0.0011(12)
O3 0.0635(14) 0.0341(11) 0.0769(15) -0.0017(10) -0.0164(12) -0.0014(11)
C10 0.060(2) 0.061(2) 0.075(2) 0.0151(17) 0.0198(18) -0.0072(18)
C4 0.0387(14) 0.0532(17) 0.0517(17) -0.0047(13) 0.0135(13) -0.0030(14)
C6 0.0530(17) 0.081(2) 0.0361(15) -0.0153(17) 0.0021(13) 0.0038(16)
N1 0.0378(11) 0.0448(14) 0.0520(14) 0.0067(10) 0.0094(11) 0.0022(11)
O1 0.0472(11) 0.0391(11) 0.0675(14) 0.0010(9) 0.0162(10) 0.0016(10)
O2 0.0493(12) 0.0642(16) 0.0749(16) -0.0133(11) -0.0174(12) 0.0165(13)
C13 0.0463(16) 0.0454(17) 0.0604(18) 0.0012(14) 0.0176(15) 0.0068(15)
C14 0.0518(19) 0.094(3) 0.095(3) 0.012(2) 0.030(2) 0.002(2)
O4 0.0544(14) 0.0595(16) 0.142(3) -0.0144(12) 0.0256(17) -0.0311(18)
O5 0.0482(12) 0.0809(17) 0.0622(14) 0.0056(11) 0.0182(11) -0.0075(12)
Br1 0.0557(2) 0.0767(3) 0.0680(2) -0.02186(17) 0.02031(16) 0.00019(19)
C3 0.0383(14) 0.0518(17) 0.0452(15) -0.0021(12) 0.0007(12) -0.0004(14)
C7 0.0352(12) 0.0441(15) 0.0345(13) 0.0012(11) 0.0026(10) 0.0000(12)
C9 0.0434(14) 0.0454(16) 0.0414(14) 0.0032(12) 0.0102(12) 0.0049(13)
C1 0.0352(13) 0.0477(16) 0.0361(13) 0.0005(12) 0.0046(11) 0.0011(12)

loop_
_atom_type_symbol
_atom_type_description
_atom_type_scat_dispersion_real
_atom_type_scat_dispersion_imag
_atom_type_scat_source
C C 0.0033 0.0016 'International Tables Vol C Tables 4.2.6.8 and 6.1.1.4'
H H 0.0000 0.0000 'International Tables Vol C Tables 4.2.6.8 and 6.1.1.4'
N N 0.0061 0.0033 'International Tables Vol C Tables 4.2.6.8 and 6.1.1.4'
O O 0.0106 0.0060 'International Tables Vol C Tables 4.2.6.8 and 6.1.1.4'
Br Br -0.2901 2.4595 'International Tables Vol C Tables 4.2.6.8 and 6.1.1.4'

loop_
_geom_angle_atom_site_label_1
_geom_angle_atom_site_label_2
_geom_angle_atom_site_label_3
_geom_angle_site_symmetry_1
_geom_angle_site_symmetry_3
_geom_angle
_geom_angle_publ_flag
C3 C2 C1 . . 121.2(3) ?
C3 C2 H2 . . 119.4 ?
C1 C2 H2 . . 119.4 ?
C11 C8 C9 . . 117.3(2) ?
C11 C8 C7 . . 108.7(2) ?
C9 C8 C7 . . 101.9(2) ?
C11 C8 H8 . . 109.5 ?
C9 C8 H8 . . 109.5 ?
C7 C8 H8 . . 109.5 ?
C4 C5 C6 . . 119.0(3) ?
C4 C5 H5 . . 120.5 ?
C6 C5 H5 . . 120.5 ?
O3 C12 H12C . . 109.5 ?
O3 C12 H12B . . 109.5 ?
H12C C12 H12B . . 109.5 ?
O3 C12 H12A . . 109.5 ?
H12C C12 H12A . . 109.5 ?
H12B C12 H12A . . 109.5 ?
O2 C11 O3 . . 124.4(3) ?
O2 C11 C8 . . 125.7(3) ?
O3 C11 C8 . . 109.8(2) ?
C11 O3 C12 . . 117.1(3) ?
N1 C10 H10C . . 109.5 ?
N1 C10 H10B . . 109.5 ?
H10C C10 H10B . . 109.5 ?
N1 C10 H10A . . 109.5 ?
H10C C10 H10A . . 109.5 ?
H10B C10 H10A . . 109.5 ?
C5 C4 C3 . . 121.5(3) ?
C5 C4 Br1 . . 120.0(2) ?
C3 C4 Br1 . . 118.5(2) ?
C1 C6 C5 . . 121.1(3) ?
C1 C6 H6 . . 119.5 ?
C5 C6 H6 . . 119.5 ?
C10 N1 O1 . . 104.5(2) ?
C10 N1 C7 . . 113.2(2) ?
O1 N1 C7 . . 100.31(19) ?
C9 O1 N1 . . 102.4(2) ?
O4 C13 O5 . . 125.3(3) ?
O4 C13 C9 . . 126.9(3) ?
O5 C13 C9 . . 107.7(3) ?
O5 C14 H14C . . 109.5 ?
O5 C14 H14B . . 109.5 ?
H14C C14 H14B . . 109.5 ?
O5 C14 H14A . . 109.5 ?
H14C C14 H14A . . 109.5 ?
H14B C14 H14A . . 109.5 ?
C13 O5 C14 . . 116.2(3) ?
C4 C3 C2 . . 118.7(3) ?
C4 C3 H3 . . 120.6 ?
C2 C3 H3 . . 120.6 ?
N1 C7 C1 . . 113.1(2) ?
N1 C7 C8 . . 100.8(2) ?
C1 C7 C8 . . 114.6(2) ?
N1 C7 H7 . . 109.3 ?
C1 C7 H7 . . 109.3 ?
C8 C7 H7 . . 109.3 ?
O1 C9 C13 . . 109.1(2) ?
O1 C9 C8 . . 106.0(2) ?
C13 C9 C8 . . 116.8(2) ?
O1 C9 H9 . . 108.2 ?
C13 C9 H9 . . 108.2 ?
C8 C9 H9 . . 108.2 ?
C6 C1 C2 . . 118.5(3) ?
C6 C1 C7 . . 119.6(3) ?
C2 C1 C7 . . 121.8(2) ?

loop_
_geom_bond_atom_site_label_1
_geom_bond_atom_site_label_2
_geom_bond_site_symmetry_2
_geom_bond_distance
_geom_bond_publ_flag
C2 C3 . 1.385(4) ?
C2 C1 . 1.386(4) ?
C2 H2 . 0.93 ?
C8 C11 . 1.503(4) ?
C8 C9 . 1.542(4) ?
C8 C7 . 1.547(3) ?
C8 H8 . 0.98 ?
C5 C4 . 1.367(5) ?
C5 C6 . 1.390(5) ?
C5 H5 . 0.93 ?
C12 O3 . 1.444(4) ?
C12 H12C . 0.96 ?
C12 H12B . 0.96 ?
C12 H12A . 0.96 ?
C11 O2 . 1.202(4) ?
C11 O3 . 1.312(4) ?
C10 N1 . 1.462(4) ?
C10 H10C . 0.96 ?
C10 H10B . 0.96 ?
C10 H10A . 0.96 ?
C4 C3 . 1.379(4) ?
C4 Br1 . 1.908(3) ?
C6 C1 . 1.382(4) ?
C6 H6 . 0.93 ?
N1 O1 . 1.468(3) ?
N1 C7 . 1.478(4) ?
O1 C9 . 1.419(3) ?
C13 O4 . 1.181(4) ?
C13 O5 . 1.326(4) ?
C13 C9 . 1.512(4) ?
C14 O5 . 1.444(4) ?
C14 H14C . 0.96 ?
C14 H14B . 0.96 ?
C14 H14A . 0.96 ?
C3 H3 . 0.93 ?
C7 C1 . 1.505(4) ?
C7 H7 . 0.98 ?
C9 H9 . 0.98 ?

loop_
_geom_hbond_atom_site_label_D
_geom_hbond_atom_site_label_H
_geom_hbond_atom_site_label_A
_geom_hbond_site_symmetry_A
_geom_hbond_distance_DH
_geom_hbond_distance_HA
_geom_hbond_distance_DA
_geom_hbond_angle_DHA
C3 H3 N1 2_655 0.93 2.56 3.492(4) 179
C12 H12C O1 1_565 0.96 2.52 3.434(5) 158

loop_
_geom_torsion_atom_site_label_1
_geom_torsion_atom_site_label_2
_geom_torsion_atom_site_label_3
_geom_torsion_atom_site_label_4
_geom_torsion_site_symmetry_1
_geom_torsion_site_symmetry_2
_geom_torsion_site_symmetry_3
_geom_torsion_site_symmetry_4
_geom_torsion
_geom_torsion_publ_flag
C9 C8 C11 O2 . . . . -25.5(4) ?
C7 C8 C11 O2 . . . . 89.3(3) ?
C9 C8 C11 O3 . . . . 159.4(2) ?
C7 C8 C11 O3 . . . . -85.8(3) ?
O2 C11 O3 C12 . . . . -2.7(5) ?
C8 C11 O3 C12 . . . . 172.4(3) ?
C6 C5 C4 C3 . . . . -0.8(5) ?
C6 C5 C4 Br1 . . . . -179.4(3) ?
C4 C5 C6 C1 . . . . 0.8(6) ?
C10 N1 O1 C9 . . . . -170.5(2) ?
C7 N1 O1 C9 . . . . -53.0(2) ?
O4 C13 O5 C14 . . . . -7.2(5) ?
C9 C13 O5 C14 . . . . 175.2(3) ?
C5 C4 C3 C2 . . . . 0.0(5) ?
Br1 C4 C3 C2 . . . . 178.6(2) ?
C1 C2 C3 C4 . . . . 0.7(5) ?
C10 N1 C7 C1 . . . . -77.9(3) ?
O1 N1 C7 C1 . . . . 171.2(2) ?
C10 N1 C7 C8 . . . . 159.2(2) ?
O1 N1 C7 C8 . . . . 48.3(2) ?
C11 C8 C7 N1 . . . . -151.2(2) ?
C9 C8 C7 N1 . . . . -26.7(2) ?
C11 C8 C7 C1 . . . . 87.0(3) ?
C9 C8 C7 C1 . . . . -148.5(2) ?
N1 O1 C9 C13 . . . . 161.6(2) ?
N1 O1 C9 C8 . . . . 35.1(3) ?
O4 C13 C9 O1 . . . . -3.5(5) ?
O5 C13 C9 O1 . . . . 174.0(2) ?
O4 C13 C9 C8 . . . . 116.5(4) ?
O5 C13 C9 C8 . . . . -65.9(3) ?
C11 C8 C9 O1 . . . . 113.7(3) ?
C7 C8 C9 O1 . . . . -4.9(3) ?
C11 C8 C9 C13 . . . . -8.0(4) ?
C7 C8 C9 C13 . . . . -126.6(3) ?
C5 C6 C1 C2 . . . . -0.2(5) ?
C5 C6 C1 C7 . . . . 176.0(3) ?
C3 C2 C1 C6 . . . . -0.6(5) ?
C3 C2 C1 C7 . . . . -176.7(3) ?
N1 C7 C1 C6 . . . . 133.1(3) ?
C8 C7 C1 C6 . . . . -112.1(3) ?
N1 C7 C1 C2 . . . . -50.9(4) ?
C8 C7 C1 C2 . . . . 63.9(4) ?
